data_7063274
loop_
_publ_author_name
'Sanaa, Hamdi'
'Dondasse, Isma\"el'
'Retailleau, Pascal'
'Nicolas, Cyril'
'Gillaizeau, Isabelle'

_publ_section_title
;
 I2 or I2/PIFA one-pot induced system for rapid synthesis of chalcogenated
 enamides, uracils or 2-pyridones under mild conditions
;
_journal_issue 28
_journal_name_full 'New Journal of Chemistry'
_journal_page_first 12793
_journal_page_last 12799
_journal_paper_doi 10.1039/D4NJ01989J
_journal_volume 48
_journal_year 2024
_chemical_formula_moiety 'C18 H15 Cl2 N O S'
_chemical_formula_sum 'C18 H15 Cl2 N O S'
_chemical_formula_weight 364.27
_chemical_name_systematic
;
'1-benzyl-5-((3,5-dichlorophenyl)thio)-3,4-dihydropyridin-2(1H)-one'
;
_space_group_crystal_system monoclinic
_space_group_IT_number 14
_space_group_name_Hall '-P 2ybc'
_space_group_name_H-M_alt 'P 1 21/c 1'
_symmetry_Int_Tables_number 14
_audit_creation_date 2024-04-22
_audit_creation_method
;
Olex2 1.5
(compiled 2023.08.24 svn.re1ec1418 for OlexSys, GUI svn.r6817)
;
_audit_update_record
;
2024-04-22 deposited with the CCDC.	2024-06-21 downloaded from the CCDC.
;
_cell_angle_alpha 90
_cell_angle_beta 99.401(7)
_cell_angle_gamma 90
_cell_formula_units_Z 4
_cell_length_a 15.1843(11)
_cell_length_b 11.2815(3)
_cell_length_c 10.2878(2)
_cell_measurement_reflns_used 9250
_cell_measurement_temperature 293(2)
_cell_measurement_theta_max 71.8
_cell_measurement_theta_min 3.0
_cell_volume 1738.65(14)
_computing_molecular_graphics 'Olex2 1.5 (Dolomanov et al., 2009)'
_computing_publication_material 'Olex2 1.5 (Dolomanov et al., 2009)'
_computing_structure_refinement 'olex2.refine 1.5 (Bourhis et al., 2015)'
_computing_structure_solution 'SHELXT 2018/2 (Sheldrick, 2018)'
_diffrn_ambient_temperature 293(2)
_diffrn_detector 'Rapid 2 large curved IP'
_diffrn_measured_fraction_theta_full 0.9921
_diffrn_measured_fraction_theta_max 0.9827
_diffrn_measurement_device
;
Crystal Goniometer chi-partial 
;
_diffrn_measurement_device_type
;
Rigaku Spider Rapid2
;
_diffrn_measurement_specimen_support Fiber
_diffrn_radiation_monochromator 'Confocal CMF optics'
_diffrn_radiation_type 'Cu K\a'
_diffrn_radiation_wavelength 1.54187
_diffrn_reflns_av_R_equivalents 0.0774
_diffrn_reflns_av_unetI/netI 0.0492
_diffrn_reflns_Laue_measured_fraction_full 0.9921
_diffrn_reflns_Laue_measured_fraction_max 0.9827
_diffrn_reflns_limit_h_max 18
_diffrn_reflns_limit_h_min -18
_diffrn_reflns_limit_k_max 13
_diffrn_reflns_limit_k_min -8
_diffrn_reflns_limit_l_max 12
_diffrn_reflns_limit_l_min -12
_diffrn_reflns_number 16908
_diffrn_reflns_point_group_measured_fraction_full 0.9921
_diffrn_reflns_point_group_measured_fraction_max 0.9827
_diffrn_reflns_theta_full 67.6868
_diffrn_reflns_theta_max 72.10
_diffrn_reflns_theta_min 4.91
_diffrn_source 'Rotating Anode mm007HF'
_diffrn_source_current 40.0
_diffrn_source_power 2.0
_diffrn_source_voltage 50.0
_exptl_absorpt_coefficient_mu 4.499
_exptl_absorpt_correction_T_max 1.000
_exptl_absorpt_correction_T_min 0.351
_exptl_absorpt_correction_type multi-scan
_exptl_absorpt_process_details 'Abscor (Higashi-Rigaku, 1995)'
_exptl_crystal_colour Colorless
_exptl_crystal_density_diffrn 1.392
_exptl_crystal_description tab
_exptl_crystal_F_000 752.0
_exptl_crystal_recrystallization_method 'Re-crystallisation from solvent: dichloromethane/pentane'
_exptl_crystal_size_max 0.45
_exptl_crystal_size_mid 0.29
_exptl_crystal_size_min 0.11
_refine_diff_density_max 0.4863
_refine_diff_density_min -0.3072
_refine_diff_density_rms 0.0735
_refine_ls_d_res_high 0.8102
_refine_ls_d_res_low 9.0118
_refine_ls_goodness_of_fit_ref 1.0237
_refine_ls_hydrogen_treatment constr
_refine_ls_matrix_type full
_refine_ls_number_constraints 0
_refine_ls_number_parameters 343
_refine_ls_number_reflns 3361
_refine_ls_number_restraints 0
_refine_ls_restrained_S_all 1.0237
_refine_ls_R_factor_all 0.0550
_refine_ls_R_factor_gt 0.0448
_refine_ls_shift/su_max -0.0007
_refine_ls_shift/su_mean 0.0001
_refine_ls_structure_factor_coef Fsqd
_refine_ls_weighting_details 'w=1/[\s^2^(Fo^2^)+(0.0764P)^2^] where P=(Fo^2^+2Fc^2^)/3'
_refine_ls_weighting_scheme calc
_refine_ls_wR_factor_gt 0.1078
_refine_ls_wR_factor_ref 0.1231
_reflns_Friedel_coverage 0.0
_reflns_limit_h_max 18
_reflns_limit_h_min -18
_reflns_limit_k_max 13
_reflns_limit_k_min 0
_reflns_limit_l_max 12
_reflns_limit_l_min 0
_reflns_number_gt 2634
_reflns_number_total 3361
_reflns_threshold_expression I>=2u(I)
_cod_data_source_file d4nj01989j2.cif
_cod_data_source_block HS443-P-HAR
_cod_depositor_comments
;
The following automatic conversions were performed:

data item '_exptl_absorpt_correction_type' value 'Multi-scan' was
changed to 'multi-scan' in accordance with the
/home/data/users/saulius/crontab/automatic-downloads/rss-feeds/RSC/lib/dictionaries/cif_core.dic
dictionary named 'cif_core.dic' version 2.4.2 last updated on
2011-04-26.

Automatic conversion script
Id: cif_fix_values 8170 2020-07-09 18:12:32Z antanas 

 Adding full bibliography for 7063274.cif.
;
_cod_database_code 7063274
_olex2_refinement_description
;
1. Fixed Uiso
 At 1.2 times of:
  All C(H) groups, All C(H,H) groups
;
_olex2_submission_special_instructions 'No special instructions were received'

loop_
_space_group_symop_id
_space_group_symop_operation_xyz
1 x,y,z
2 -x,y+1/2,-z+1/2
3 -x,-y,-z
4 x,-y-1/2,z-1/2

loop_
_atom_site_label
_atom_site_type_symbol
_atom_site_fract_x
_atom_site_fract_y
_atom_site_fract_z
_atom_site_U_iso_or_equiv
_atom_site_adp_type
_atom_site_occupancy
_atom_site_refinement_flags_posn
N1 N 0.49389(10) 0.80237(14) 0.65358(14) 0.0410(4) Uani 1.000000 .
C1 C 0.65895(13) 0.82480(18) 0.70906(17) 0.0423(4) Uani 1.000000 .
C2 C 0.45744(13) 0.91221(17) 0.62231(18) 0.0399(4) Uani 1.000000 .
O3 O 0.49225(9) 1.00183(12) 0.67328(13) 0.0524(4) Uani 1.000000 .
C4 C 0.37063(14) 0.9131(2) 0.5283(2) 0.0452(5) Uani 1.000000 .
H4A H 0.3595(14) 0.9980(19) 0.487(2) 0.066(7) Uani 1.000000 .
H4B H 0.3164(15) 0.896(2) 0.589(3) 0.083(9) Uani 1.000000 .
C5 C 0.36439(15) 0.8183(2) 0.42166(19) 0.0433(5) Uani 1.000000 .
H5A H 0.2942(16) 0.812(2) 0.369(3) 0.079(9) Uani 1.000000 .
H5B H 0.4063(17) 0.8406(19) 0.353(2) 0.078(7) Uani 1.000000 .
C6 C 0.39452(12) 0.70209(16) 0.48394(17) 0.0380(4) Uani 1.000000 .
C7 C 0.45530(13) 0.69972(19) 0.59359(18) 0.0386(4) Uani 1.000000 .
H7 H 0.4778(14) 0.6202(19) 0.636(2) 0.060(6) Uani 1.000000 .
C8 C 0.57259(15) 0.7942(2) 0.7565(2) 0.0472(5) Uani 1.000000 .
H8A H 0.5766(14) 0.7004(19) 0.787(2) 0.064(7) Uani 1.000000 .
H8B H 0.5656(15) 0.855(3) 0.835(2) 0.087(9) Uani 1.000000 .
C10 C 0.71291(14) 0.9156(2) 0.7687(2) 0.0497(5) Uani 1.000000 .
H10 H 0.6911(16) 0.966(2) 0.846(2) 0.081(8) Uani 1.000000 .
C11 C 0.79294(15) 0.9433(2) 0.7266(2) 0.0601(6) Uani 1.000000 .
H11 H 0.8356(16) 1.016(2) 0.769(3) 0.091(9) Uani 1.000000 .
C12 C 0.81962(16) 0.8812(3) 0.6239(3) 0.0654(7) Uani 1.000000 .
H12 H 0.8816(17) 0.905(3) 0.593(3) 0.102(10) Uani 1.000000 .
C13 C 0.76609(17) 0.7908(2) 0.5631(3) 0.0662(7) Uani 1.000000 .
H13 H 0.7847(17) 0.739(2) 0.484(3) 0.111(12) Uani 1.000000 .
C14 C 0.68621(17) 0.7635(2) 0.6053(2) 0.0561(6) Uani 1.000000 .
H14 H 0.6451(19) 0.691(3) 0.562(3) 0.095(10) Uani 1.000000 .
S15 S 0.36008(3) 0.56848(5) 0.40447(5) 0.04536(18) Uani 1.000000 .
C16 C 0.24329(12) 0.57424(16) 0.39471(18) 0.0406(4) Uani 1.000000 .
C17 C 0.19162(14) 0.5070(2) 0.29638(19) 0.0465(5) Uani 1.000000 .
H17 H 0.2267(15) 0.456(2) 0.228(2) 0.063(6) Uani 1.000000 .
C18 C 0.09978(14) 0.5077(2) 0.28764(19) 0.0530(6) Uani 1.000000 .
Cl19 Cl 0.03673(4) 0.42408(7) 0.16550(6) 0.0801(3) Uani 1.000000 .
C20 C 0.05656(15) 0.5749(2) 0.3714(2) 0.0571(6) Uani 1.000000 .
H20 H -0.0150(15) 0.573(3) 0.359(3) 0.092(10) Uani 1.000000 .
C21 C 0.10960(13) 0.6409(2) 0.4676(2) 0.0499(5) Uani 1.000000 .
Cl22 Cl 0.05923(4) 0.72406(7) 0.57620(6) 0.0751(2) Uani 1.000000 .
C23 C 0.20191(13) 0.6408(2) 0.48171(19) 0.0444(5) Uani 1.000000 .
H23 H 0.2413(16) 0.688(2) 0.557(2) 0.068(7) Uani 1.000000 .

loop_
_atom_site_aniso_label
_atom_site_aniso_U_11
_atom_site_aniso_U_22
_atom_site_aniso_U_33
_atom_site_aniso_U_12
_atom_site_aniso_U_13
_atom_site_aniso_U_23
N1 0.0356(8) 0.0380(9) 0.0461(8) -0.0071(7) -0.0030(6) 0.0026(6)
C1 0.0372(10) 0.0402(11) 0.0450(9) -0.0040(9) -0.0063(7) 0.0012(8)
C2 0.0381(10) 0.0358(11) 0.0458(9) -0.0082(9) 0.0065(8) -0.0008(8)
O3 0.0537(9) 0.0425(9) 0.0606(8) -0.0129(7) 0.0080(7) -0.0090(6)
C4 0.0400(11) 0.0378(12) 0.0554(11) 0.0007(10) 0.0008(9) 0.0020(9)
H4A 0.058(16) 0.050(16) 0.083(17) 0.007(13) -0.007(13) 0.032(13)
H4B 0.042(15) 0.09(2) 0.11(2) -0.008(14) 0.023(15) -0.050(17)
C5 0.0419(11) 0.0417(13) 0.0442(9) -0.0054(10) 0.0011(9) 0.0056(8)
H5A 0.060(17) 0.050(17) 0.11(2) -0.003(14) -0.041(16) 0.020(14)
H5B 0.10(2) 0.030(14) 0.108(19) 0.010(14) 0.034(18) 0.015(14)
C6 0.0315(9) 0.0364(11) 0.0450(9) -0.0049(8) 0.0028(7) 0.0013(7)
C7 0.0336(10) 0.0323(12) 0.0478(10) -0.0029(9) 0.0005(8) 0.0036(8)
H7 0.043(14) 0.051(15) 0.079(15) -0.009(13) -0.010(11) -0.006(13)
C8 0.0427(11) 0.0501(15) 0.0441(10) -0.0126(11) -0.0068(9) 0.0043(9)
H8A 0.043(14) 0.035(14) 0.107(19) -0.006(11) -0.007(13) 0.036(13)
H8B 0.050(16) 0.14(3) 0.059(16) -0.034(17) -0.029(13) 0.018(17)
C10 0.0391(11) 0.0551(14) 0.0510(11) -0.0102(10) -0.0047(9) -0.0110(9)
H10 0.070(18) 0.10(2) 0.066(16) -0.021(15) 0.003(13) -0.046(15)
C11 0.0383(12) 0.0681(17) 0.0707(14) -0.0140(11) -0.0013(10) -0.0121(12)
H11 0.062(17) 0.12(2) 0.091(18) -0.058(17) 0.007(14) -0.034(18)
C12 0.0385(12) 0.0787(19) 0.0790(15) -0.0025(13) 0.0093(11) -0.0107(13)
H12 0.058(19) 0.15(3) 0.11(2) -0.019(17) 0.026(17) -0.018(19)
C13 0.0539(14) 0.0669(18) 0.0779(15) 0.0025(13) 0.0116(12) -0.0201(13)
H13 0.07(2) 0.12(3) 0.15(3) -0.005(18) 0.03(2) -0.09(2)
C14 0.0517(14) 0.0503(15) 0.0631(13) -0.0048(12) -0.0001(11) -0.0119(10)
H14 0.08(2) 0.10(2) 0.10(2) 0.026(18) 0.003(16) -0.024(18)
S15 0.0342(3) 0.0440(4) 0.0576(3) -0.0039(2) 0.0069(2) -0.0119(2)
C16 0.0358(10) 0.0369(11) 0.0472(9) -0.0062(8) 0.0017(8) -0.0015(8)
C17 0.0408(11) 0.0488(14) 0.0477(10) -0.0091(10) 0.0008(9) -0.0041(9)
H17 0.062(16) 0.069(17) 0.061(15) -0.002(13) 0.016(13) -0.015(14)
C18 0.0403(11) 0.0633(16) 0.0514(10) -0.0148(11) -0.0047(9) 0.0033(9)
Cl19 0.0581(4) 0.1115(6) 0.0645(4) -0.0311(4) -0.0087(3) -0.0124(3)
C20 0.0350(11) 0.0767(18) 0.0577(12) -0.0038(11) 0.0021(10) 0.0080(11)
H20 0.027(14) 0.16(3) 0.088(18) -0.023(15) 0.015(13) -0.016(17)
C21 0.0399(11) 0.0555(14) 0.0553(10) 0.0047(10) 0.0105(9) 0.0084(9)
Cl22 0.0644(4) 0.0833(5) 0.0829(4) 0.0192(3) 0.0278(3) -0.0010(3)
C23 0.0365(10) 0.0480(13) 0.0480(10) -0.0023(10) 0.0049(8) -0.0025(9)
H23 0.075(18) 0.075(17) 0.054(14) -0.010(14) 0.011(12) -0.011(12)

loop_
_atom_type_symbol
_atom_type_scat_dispersion_real
_atom_type_scat_dispersion_imag
_atom_type_scat_Cromer_Mann_a1
_atom_type_scat_Cromer_Mann_a2
_atom_type_scat_Cromer_Mann_a3
_atom_type_scat_Cromer_Mann_a4
_atom_type_scat_Cromer_Mann_b1
_atom_type_scat_Cromer_Mann_b2
_atom_type_scat_Cromer_Mann_b3
_atom_type_scat_Cromer_Mann_b4
_atom_type_scat_Cromer_Mann_c
_atom_type_scat_source
_atom_type_scat_dispersion_source
C 0.01788 0.00908 2.31000 1.02000 1.58860 0.86500 20.84390 10.20750 0.56870 51.65120 0.21560 'International Tables Volume C Table 6.1.1.4 (pp. 500-502)' 'Brennan, Cowan, Rev. Sci. Instrum., 1992, 63, 850'
Cl 0.36457 0.70366 11.46040 7.19640 6.25560 1.64550 0.01040 1.16620 18.51940 47.77840 -9.55740 'International Tables Volume C Table 6.1.1.4 (pp. 500-502)' 'Brennan, Cowan, Rev. Sci. Instrum., 1992, 63, 850'
H 0.00000 0.00000 0.49300 0.32291 0.14019 0.04081 10.51090 26.12570 3.14236 57.79970 0.00304 'International Tables Volume C Table 6.1.1.4 (pp. 500-502)' 'Brennan, Cowan, Rev. Sci. Instrum., 1992, 63, 850'
N 0.03110 0.01806 12.21260 3.13220 2.01250 1.16630 0.00570 9.89330 28.99750 0.58260 -11.52900 'International Tables Volume C Table 6.1.1.4 (pp. 500-502)' 'Brennan, Cowan, Rev. Sci. Instrum., 1992, 63, 850'
O 0.04960 0.03234 3.04850 2.28680 1.54630 0.86700 13.27710 5.70110 0.32390 32.90890 0.25080 'International Tables Volume C Table 6.1.1.4 (pp. 500-502)' 'Brennan, Cowan, Rev. Sci. Instrum., 1992, 63, 850'
S 0.33376 0.55842 6.90530 5.20340 1.43790 1.58630 1.46790 22.21510 0.25360 56.17200 0.86690 'International Tables Volume C Table 6.1.1.4 (pp. 500-502)' 'Brennan, Cowan, Rev. Sci. Instrum., 1992, 63, 850'

loop_
_geom_angle_atom_site_label_1
_geom_angle_atom_site_label_2
_geom_angle_atom_site_label_3
_geom_angle
_geom_angle_site_symmetry_1
_geom_angle_site_symmetry_3
_geom_angle_publ_flag
C7 N1 C2 121.41(16) . . ?
C8 N1 C2 118.44(17) . . ?
C8 N1 C7 120.09(17) . . ?
C10 C1 C8 120.4(2) . . ?
C14 C1 C8 121.1(2) . . ?
C14 C1 C10 118.5(2) . . ?
O3 C2 N1 121.18(17) . . ?
C4 C2 N1 115.76(17) . . ?
C4 C2 O3 122.98(19) . . ?
H4A C4 C2 109.5(12) . . ?
H4B C4 C2 106.5(13) . . ?
H4B C4 H4A 107.1(19) . . ?
C5 C4 C2 113.78(18) . . ?
C5 C4 H4A 111.2(12) . . ?
C5 C4 H4B 108.4(12) . . ?
H5A C5 C4 109.4(14) . . ?
H5B C5 C4 110.1(13) . . ?
H5B C5 H5A 108.8(19) . . ?
C6 C5 C4 109.13(16) . . ?
C6 C5 H5A 110.8(11) . . ?
C6 C5 H5B 108.7(12) . . ?
C7 C6 C5 119.96(17) . . ?
S15 C6 C5 120.40(13) . . ?
S15 C6 C7 119.26(16) . . ?
C6 C7 N1 122.62(19) . . ?
H7 C7 N1 116.6(11) . . ?
H7 C7 C6 120.8(11) . . ?
C1 C8 N1 113.60(16) . . ?
H8A C8 N1 105.6(11) . . ?
H8A C8 C1 107.6(12) . . ?
H8B C8 N1 109.4(12) . . ?
H8B C8 C1 107.0(13) . . ?
H8B C8 H8A 114(2) . . ?
H10 C10 C1 119.1(13) . . ?
C11 C10 C1 120.7(2) . . ?
C11 C10 H10 120.2(13) . . ?
H11 C11 C10 122.3(15) . . ?
C12 C11 C10 120.3(2) . . ?
C12 C11 H11 117.3(14) . . ?
H12 C12 C11 118.7(16) . . ?
C13 C12 C11 119.6(2) . . ?
C13 C12 H12 121.8(16) . . ?
H13 C13 C12 122.3(15) . . ?
C14 C13 C12 120.0(2) . . ?
C14 C13 H13 117.7(15) . . ?
C13 C14 C1 121.0(2) . . ?
H14 C14 C1 118.0(15) . . ?
H14 C14 C13 120.9(15) . . ?
C16 S15 C6 102.46(9) . . ?
C17 C16 S15 117.51(16) . . ?
C23 C16 S15 122.59(15) . . ?
C23 C16 C17 119.89(19) . . ?
H17 C17 C16 117.8(12) . . ?
C18 C17 C16 119.0(2) . . ?
C18 C17 H17 123.2(11) . . ?
Cl19 C18 C17 118.46(18) . . ?
C20 C18 C17 122.4(2) . . ?
C20 C18 Cl19 119.10(17) . . ?
H20 C20 C18 119.1(15) . . ?
C21 C20 C18 117.2(2) . . ?
C21 C20 H20 123.7(15) . . ?
Cl22 C21 C20 119.05(16) . . ?
C23 C21 C20 122.3(2) . . ?
C23 C21 Cl22 118.62(17) . . ?
C21 C23 C16 119.2(2) . . ?
H23 C23 C16 119.1(13) . . ?
H23 C23 C21 121.7(13) . . ?

loop_
_geom_bond_atom_site_label_1
_geom_bond_atom_site_label_2
_geom_bond_distance
_geom_bond_site_symmetry_2
_geom_bond_publ_flag
N1 C2 1.374(2) . ?
N1 C7 1.395(2) . ?
N1 C8 1.465(2) . ?
C1 C8 1.512(3) . ?
C1 C10 1.390(3) . ?
C1 C14 1.390(3) . ?
C2 O3 1.219(2) . ?
C2 C4 1.502(3) . ?
C4 H4A 1.05(2) . ?
C4 H4B 1.13(3) . ?
C4 C5 1.525(3) . ?
C5 H5A 1.12(2) . ?
C5 H5B 1.06(3) . ?
C5 C6 1.498(3) . ?
C6 C7 1.336(3) . ?
C6 S15 1.7534(19) . ?
C7 H7 1.03(2) . ?
C8 H8A 1.10(2) . ?
C8 H8B 1.08(3) . ?
C10 H10 1.08(2) . ?
C10 C11 1.391(3) . ?
C11 H11 1.09(2) . ?
C11 C12 1.382(3) . ?
C12 H12 1.07(2) . ?
C12 C13 1.388(4) . ?
C13 H13 1.08(3) . ?
C13 C14 1.388(4) . ?
C14 H14 1.08(3) . ?
S15 C16 1.761(2) . ?
C16 C17 1.399(3) . ?
C16 C23 1.394(3) . ?
C17 H17 1.10(2) . ?
C17 C18 1.383(3) . ?
C18 Cl19 1.730(2) . ?
C18 C20 1.390(3) . ?
C20 H20 1.07(2) . ?
C20 C21 1.386(3) . ?
C21 Cl22 1.730(2) . ?
C21 C23 1.385(3) . ?
C23 H23 1.04(2) . ?

loop_
_geom_torsion_atom_site_label_1
_geom_torsion_atom_site_label_2
_geom_torsion_atom_site_label_3
_geom_torsion_atom_site_label_4
_geom_torsion
_geom_torsion_site_symmetry_1
_geom_torsion_site_symmetry_2
_geom_torsion_site_symmetry_3
_geom_torsion_site_symmetry_4
_geom_torsion_publ_flag
N1 C2 C4 C5 -36.27(19) . . . . ?
N1 C7 C6 C5 -0.8(2) . . . . ?
N1 C7 C6 S15 172.15(15) . . . . ?
N1 C8 C1 C10 122.3(2) . . . . ?
N1 C8 C1 C14 -57.6(2) . . . . ?
C1 C10 C11 C12 0.5(3) . . . . ?
C1 C14 C13 C12 -0.6(3) . . . . ?
C2 C4 C5 C6 47.1(2) . . . . ?
C4 C5 C6 C7 -29.8(2) . . . . ?
C4 C5 C6 S15 157.33(13) . . . . ?
C10 C11 C12 C13 -0.1(3) . . . . ?
C11 C12 C13 C14 0.2(3) . . . . ?
S15 C16 C17 C18 178.76(16) . . . . ?
S15 C16 C23 C21 179.94(16) . . . . ?
C16 C17 C18 Cl19 179.98(16) . . . . ?
C16 C17 C18 C20 1.4(2) . . . . ?
C16 C23 C21 C20 1.4(2) . . . . ?
C16 C23 C21 Cl22 -179.94(15) . . . . ?
C17 C18 C20 C21 -1.2(3) . . . . ?
C18 C20 C21 Cl22 -178.87(16) . . . . ?
C18 C20 C21 C23 -0.2(3) . . . . ?
